data_2014690
loop_
_publ_author_name
'Agata Bia\/lo\'nska'
'Zbigniew Ciunik'

_publ_section_title
;
 Similar environments for the ClO~4~^{-^}, HSO~4~^{-^} and
 H~2~PO~4~^{-^} anions offered by strychnine self-assemblies
;
_journal_issue 3
_journal_name_full 'Acta Crystallographica Section C'
_journal_page_first o161
_journal_page_last o164
_journal_paper_doi 10.1107/S0108270105001034
_journal_volume 61
_journal_year 2005
_chemical_formula_iupac 'C21 H23 N2 O2 +, H2 O4 P -, 2H2 O'
_chemical_formula_moiety 'C21 H23 N2 O2 +, H2 O4 P -, 2H2 O'
_chemical_formula_sum 'C21 H29 N2 O8 P'
_chemical_formula_weight 468.43
_chemical_name_systematic
;
Strychninium dihydrogen phosphate(V) dihydrate
;
_space_group_IT_number 4
_symmetry_cell_setting monoclinic
_symmetry_space_group_name_Hall 'P 2yb'
_symmetry_space_group_name_H-M 'P 1 21 1'
_atom_sites_solution_hydrogens geom
_atom_sites_solution_primary direct
_atom_sites_solution_secondary difmap
_audit_creation_method SHELXL-97
_cell_angle_alpha 90.00
_cell_angle_beta 91.203(12)
_cell_angle_gamma 90.00
_cell_formula_units_Z 2
_cell_length_a 7.6407(12)
_cell_length_b 7.6624(9)
_cell_length_c 17.992(2)
_cell_measurement_reflns_used 1674
_cell_measurement_temperature 100(2)
_cell_measurement_theta_max 27.00
_cell_measurement_theta_min 3.49
_cell_volume 1053.1(2)
_computing_cell_refinement 'CrysAlis RED (Oxford Diffraction, 2001)'
_computing_data_collection 'CrysAlis CCD (Oxford Diffraction, 2001)'
_computing_data_reduction 'CrysAlis RED'
_computing_molecular_graphics 'SHELXTL-NT (Bruker, 1999)'
_computing_publication_material 'SHELXL97 (Sheldrick, 1997)'
_computing_structure_refinement 'SHELXL97 (Sheldrick, 1997)'
_computing_structure_solution 'SHELXS97 (Sheldrick, 1990)'
_diffrn_ambient_temperature 100(2)
_diffrn_measured_fraction_theta_full 0.991
_diffrn_measured_fraction_theta_max 0.991
_diffrn_measurement_device_type 'Kuma KM-4 CCD'
_diffrn_measurement_method '\w scans'
_diffrn_radiation_monochromator graphite
_diffrn_radiation_source 'fine-focus sealed tube'
_diffrn_radiation_type MoK\a
_diffrn_radiation_wavelength 0.71073
_diffrn_reflns_av_R_equivalents 0.0563
_diffrn_reflns_av_sigmaI/netI 0.1033
_diffrn_reflns_limit_h_max 9
_diffrn_reflns_limit_h_min -9
_diffrn_reflns_limit_k_max 8
_diffrn_reflns_limit_k_min -9
_diffrn_reflns_limit_l_max 22
_diffrn_reflns_limit_l_min -22
_diffrn_reflns_number 7082
_diffrn_reflns_theta_full 27.00
_diffrn_reflns_theta_max 27.00
_diffrn_reflns_theta_min 3.49
_diffrn_standards_number 0
_exptl_absorpt_coefficient_mu 0.184
_exptl_absorpt_correction_type none
_exptl_crystal_colour colourless
_exptl_crystal_density_diffrn 1.477
_exptl_crystal_density_method 'not measured'
_exptl_crystal_description plate
_exptl_crystal_F_000 496
_exptl_crystal_size_max 0.15
_exptl_crystal_size_mid 0.10
_exptl_crystal_size_min 0.06
_refine_diff_density_max 0.232
_refine_diff_density_min -0.235
_refine_ls_abs_structure_details
;
from known structure (Robertson & Beevers, 1951), Flack (1983),
886 Friedel pairs
;
_refine_ls_abs_structure_Flack -0.05(14)
_refine_ls_extinction_method none
_refine_ls_goodness_of_fit_ref 1.000
_refine_ls_hydrogen_treatment constr
_refine_ls_matrix_type full
_refine_ls_number_parameters 289
_refine_ls_number_reflns 3353
_refine_ls_number_restraints 1
_refine_ls_restrained_S_all 1.000
_refine_ls_R_factor_all 0.0851
_refine_ls_R_factor_gt 0.0542
_refine_ls_shift/su_max 0.000
_refine_ls_shift/su_mean 0.000
_refine_ls_structure_factor_coef Fsqd
_refine_ls_weighting_details 'calc w=1/[\s^2^(Fo^2^)+(0.0241P)^2^] where P=(Fo^2^+2Fc^2^)/3'
_refine_ls_weighting_scheme calc
_refine_ls_wR_factor_gt 0.0753
_refine_ls_wR_factor_ref 0.0826
_reflns_number_gt 2421
_reflns_number_total 3353
_reflns_threshold_expression I>2\s(I)
_cod_data_source_file gd1357.cif
_cod_data_source_block III
_cod_depositor_comments
;
The following automatic conversions were performed:
'_symmetry_cell_setting' value 'Monoclinic' changed to 'monoclinic'
according to '/home/saulius/struct/CIF-dictionaries/cif_core.dic'
dictionary named 'cif_core.dic' version 2.4.1 from 2010-06-29.

Automatic conversion script
Id: cif_fix_enum 1527 2010-12-29 10:47:43Z saulius 

The following automatic conversions were performed:

'_symmetry_cell_setting' value 'Monoclinic' changed to 'monoclinic'
according to /home/saulius/struct/CIF-dictionaries/cif_core.dic
dictionary named 'cif_core.dic' version 2.4.1 from 2010-06-29.

Automatic conversion script
Id: cif_fix_values 1715 2011-07-08 13:25:40Z adriana 
;
_cod_original_sg_symbol_H-M 'P 21'
_cod_database_code 2014690
_cod_database_fobs_code 2014690

loop_
_symmetry_equiv_pos_as_xyz
'x, y, z'
'-x, y+1/2, -z'

loop_
_atom_site_label
_atom_site_fract_x
_atom_site_fract_y
_atom_site_fract_z
_atom_site_U_iso_or_equiv
_atom_site_adp_type
_atom_site_calc_flag
_atom_site_refinement_flags
_atom_site_occupancy
_atom_site_disorder_assembly
_atom_site_disorder_group
_atom_site_type_symbol
O1 1.0260(3) 0.3554(3) 0.70326(12) 0.0195(6) Uani d . 1 . . O
O2 0.9172(3) -0.0852(3) 0.52588(12) 0.0212(6) Uani d . 1 . . O
N1 0.7684(3) -0.0447(4) 0.63359(14) 0.0133(7) Uani d . 1 . . N
N2 0.4909(3) 0.2025(4) 0.83230(14) 0.0143(7) Uani d . 1 . . N
H22 0.3939 0.1899 0.8622 0.017 Uiso calc R 1 . . H
C1 0.5888(5) -0.2645(5) 0.55887(18) 0.0193(8) Uani d . 1 . . C
H1 0.6780 -0.2907 0.5246 0.023 Uiso calc R 1 . . H
C2 0.4247(5) -0.3436(5) 0.55375(19) 0.0204(9) Uani d . 1 . . C
H2 0.4018 -0.4248 0.5148 0.024 Uiso calc R 1 . . H
C3 0.2936(5) -0.3073(5) 0.60392(18) 0.0205(9) Uani d . 1 . . C
H3 0.1821 -0.3612 0.5983 0.025 Uiso calc R 1 . . H
C4 0.3260(5) -0.1914(5) 0.66256(19) 0.0159(8) Uani d . 1 . . C
H4 0.2386 -0.1693 0.6982 0.019 Uiso calc R 1 . . H
C5 0.4884(4) -0.1085(5) 0.66822(17) 0.0140(8) Uani d . 1 . . C
C6 0.6166(4) -0.1450(4) 0.61658(17) 0.0140(8) Uani d . 1 . . C
C7 0.5575(4) 0.0136(4) 0.72794(19) 0.0132(8) Uani d . 1 . . C
C8 0.7318(4) 0.0804(4) 0.69469(18) 0.0129(8) Uani d . 1 . . C
H8 0.8276 0.0742 0.7333 0.015 Uiso calc R 1 . . H
C9 0.8962(4) -0.0026(5) 0.5831(2) 0.0160(8) Uani d . 1 . . C
C10 1.0105(4) 0.1502(5) 0.60675(19) 0.0173(8) Uani d . 1 . . C
H10A 1.0752 0.1902 0.5628 0.021 Uiso calc R 1 . . H
H10B 1.0981 0.1073 0.6437 0.021 Uiso calc R 1 . . H
C11 0.9174(4) 0.3096(5) 0.64035(18) 0.0160(8) Uani d . 1 . . C
H11 0.9167 0.4077 0.6037 0.019 Uiso calc R 1 . . H
C12 0.9796(5) 0.5157(5) 0.7401(2) 0.0213(9) Uani d . 1 . . C
H12A 0.9306 0.5991 0.7031 0.026 Uiso calc R 1 . . H
H12B 1.0859 0.5688 0.7630 0.026 Uiso calc R 1 . . H
C13 0.8476(5) 0.4826(5) 0.79900(19) 0.0186(9) Uani d . 1 . . C
H13 0.8799 0.5029 0.8495 0.022 Uiso calc R 1 . . H
C14 0.6865(4) 0.4257(4) 0.78276(19) 0.0150(8) Uani d . 1 . . C
C15 0.5587(4) 0.3869(5) 0.84205(18) 0.0175(8) Uani d . 1 . . C
H15A 0.4601 0.4705 0.8389 0.021 Uiso calc R 1 . . H
H15B 0.6163 0.3993 0.8916 0.021 Uiso calc R 1 . . H
C16 0.6245(5) 0.0676(4) 0.85649(19) 0.0159(8) Uani d . 1 . . C
H16A 0.6050 0.0297 0.9083 0.019 Uiso calc R 1 . . H
H16B 0.7448 0.1143 0.8529 0.019 Uiso calc R 1 . . H
C17 0.5950(4) -0.0820(5) 0.80253(17) 0.0155(8) Uani d . 1 . . C
H17A 0.4941 -0.1546 0.8170 0.019 Uiso calc R 1 . . H
H17B 0.7004 -0.1567 0.7995 0.019 Uiso calc R 1 . . H
C18 0.7293(4) 0.2622(4) 0.65908(19) 0.0146(8) Uani d . 1 . . C
H18 0.6661 0.2482 0.6102 0.018 Uiso calc R 1 . . H
C19 0.6212(4) 0.3947(5) 0.70332(18) 0.0141(8) Uani d . 1 . . C
H19A 0.6201 0.5086 0.6762 0.017 Uiso calc R 1 . . H
C20 0.4340(4) 0.3226(5) 0.70426(19) 0.0153(8) Uani d . 1 . . C
H20A 0.3540 0.4109 0.7249 0.018 Uiso calc R 1 . . H
H20B 0.3935 0.2946 0.6530 0.018 Uiso calc R 1 . . H
C21 0.4327(4) 0.1595(5) 0.75169(18) 0.0160(8) Uani d . 1 . . C
H21 0.3108 0.1121 0.7521 0.019 Uiso calc R 1 . . H
P1 0.16440(15) 0.22066(15) 0.98020(6) 0.0333(3) Uani d . 1 . . P
O3 0.2926(4) 0.2198(4) 1.05036(13) 0.0492(9) Uani d . 1 . . O
H3A 0.3945 0.2437 1.0370 0.074 Uiso calc R 1 . . H
O4 0.2377(3) 0.1028(3) 0.92117(13) 0.0276(7) Uani d . 1 . . O
O5 0.1703(3) 0.4093(4) 0.94618(15) 0.0472(9) Uani d . 1 . . O
H5A 0.1079 0.4765 0.9713 0.071 Uiso calc R 1 . . H
O6 -0.0144(4) 0.1752(4) 1.00773(18) 0.0589(10) Uani d . 1 . . O
O1W 0.3748(4) -0.2095(4) 0.97335(14) 0.0510(10) Uani d . 1 . . O
H11W 0.3503 -0.1080 0.9557 0.077 Uiso d R 1 . . H
H12W 0.2802 -0.2634 0.9841 0.077 Uiso d R 1 . . H
O2W 0.0398(3) -0.1224(4) 0.83054(13) 0.0355(7) Uani d . 1 . . O
H21W -0.0019 -0.1976 0.8609 0.053 Uiso d R 1 . . H
H22W 0.1036 -0.0482 0.8546 0.053 Uiso d R 1 . . H

loop_
_atom_site_aniso_label
_atom_site_aniso_U_11
_atom_site_aniso_U_22
_atom_site_aniso_U_33
_atom_site_aniso_U_12
_atom_site_aniso_U_13
_atom_site_aniso_U_23
O1 0.0144(13) 0.0220(15) 0.0220(14) -0.0020(11) -0.0002(10) -0.0074(12)
O2 0.0224(14) 0.0238(15) 0.0175(14) 0.0002(12) 0.0057(11) -0.0053(12)
N1 0.0156(16) 0.0123(17) 0.0122(15) -0.0021(13) 0.0032(13) -0.0005(13)
N2 0.0131(16) 0.0155(18) 0.0144(15) 0.0010(14) 0.0055(12) -0.0007(14)
C1 0.026(2) 0.0161(19) 0.0162(19) 0.0013(19) 0.0047(16) -0.0021(17)
C2 0.033(2) 0.014(2) 0.0139(19) 0.0014(18) -0.0048(17) -0.0003(16)
C3 0.021(2) 0.019(2) 0.022(2) 0.0004(18) -0.0029(16) 0.0041(17)
C4 0.0180(19) 0.0125(19) 0.0175(19) 0.0007(16) 0.0024(16) 0.0012(16)
C5 0.0182(19) 0.0122(19) 0.0115(18) -0.0004(17) 0.0004(15) 0.0014(16)
C6 0.017(2) 0.016(2) 0.0084(18) 0.0001(17) -0.0022(15) 0.0054(16)
C7 0.019(2) 0.0102(19) 0.0110(18) 0.0022(16) 0.0004(15) -0.0013(15)
C8 0.0129(19) 0.014(2) 0.0120(19) -0.0023(16) 0.0011(15) -0.0024(16)
C9 0.015(2) 0.015(2) 0.018(2) 0.0056(17) -0.0009(16) 0.0039(17)
C10 0.0126(19) 0.019(2) 0.021(2) -0.0021(16) 0.0035(16) 0.0019(17)
C11 0.016(2) 0.017(2) 0.0149(19) -0.0015(17) 0.0026(16) 0.0031(16)
C12 0.022(2) 0.016(2) 0.027(2) -0.0006(18) 0.0001(18) -0.0068(18)
C13 0.022(2) 0.017(2) 0.017(2) -0.0016(17) 0.0025(16) -0.0044(16)
C14 0.0179(19) 0.0068(19) 0.0206(19) -0.0013(16) 0.0070(16) 0.0002(16)
C15 0.0179(19) 0.014(2) 0.020(2) -0.0030(17) 0.0028(16) -0.0039(17)
C16 0.021(2) 0.013(2) 0.014(2) -0.0005(17) -0.0017(16) 0.0013(16)
C17 0.0171(19) 0.013(2) 0.0164(19) 0.0022(17) 0.0043(15) 0.0022(16)
C18 0.016(2) 0.015(2) 0.0122(17) 0.0001(16) -0.0024(15) -0.0025(15)
C19 0.0138(18) 0.0110(19) 0.0174(18) 0.0020(16) -0.0007(15) 0.0028(16)
C20 0.0111(19) 0.015(2) 0.020(2) -0.0004(16) -0.0002(15) 0.0010(16)
C21 0.0157(19) 0.018(2) 0.0144(19) 0.0003(16) -0.0012(15) -0.0034(16)
P1 0.0432(7) 0.0283(7) 0.0293(6) -0.0048(6) 0.0221(5) -0.0039(6)
O3 0.103(3) 0.0310(17) 0.0134(14) -0.022(2) 0.0013(15) -0.0023(15)
O4 0.0221(15) 0.0384(18) 0.0227(15) -0.0092(13) 0.0088(12) -0.0097(13)
O5 0.050(2) 0.0336(19) 0.059(2) 0.0100(17) 0.0330(17) 0.0188(17)
O6 0.055(2) 0.034(2) 0.090(2) -0.0016(16) 0.0607(18) 0.0010(18)
O1W 0.057(2) 0.048(2) 0.0468(19) -0.0339(17) -0.0206(16) 0.0231(16)
O2W 0.0351(16) 0.0399(19) 0.0314(16) -0.0118(15) -0.0007(13) -0.0073(15)

loop_
_atom_type_symbol
_atom_type_description
_atom_type_scat_dispersion_real
_atom_type_scat_dispersion_imag
_atom_type_scat_source
C C 0.0033 0.0016 'International Tables Vol C Tables 4.2.6.8 and 6.1.1.4'
H H 0.0000 0.0000 'International Tables Vol C Tables 4.2.6.8 and 6.1.1.4'
N N 0.0061 0.0033 'International Tables Vol C Tables 4.2.6.8 and 6.1.1.4'
O O 0.0106 0.0060 'International Tables Vol C Tables 4.2.6.8 and 6.1.1.4'
P P 0.1023 0.0942 'International Tables Vol C Tables 4.2.6.8 and 6.1.1.4'

loop_
_geom_angle_atom_site_label_1
_geom_angle_atom_site_label_2
_geom_angle_atom_site_label_3
_geom_angle
C11 O1 C12 115.3(3)
C9 N1 C6 124.7(3)
C9 N1 C8 118.7(3)
C6 N1 C8 110.0(2)
C16 N2 C15 112.2(3)
C16 N2 C21 107.7(2)
C15 N2 C21 113.5(2)
C16 N2 H22 107.7
C15 N2 H22 107.7
C21 N2 H22 107.7
C2 C1 C6 117.2(3)
C2 C1 H1 121.4
C6 C1 H1 121.4
C3 C2 C1 122.0(3)
C3 C2 H2 119.0
C1 C2 H2 119.0
C2 C3 C4 119.9(3)
C2 C3 H3 120.0
C4 C3 H3 120.0
C5 C4 C3 119.2(3)
C5 C4 H4 120.4
C3 C4 H4 120.4
C6 C5 C4 119.8(3)
C6 C5 C7 111.0(3)
C4 C5 C7 129.1(3)
C5 C6 C1 122.0(3)
C5 C6 N1 109.3(3)
C1 C6 N1 128.7(3)
C5 C7 C21 116.0(3)
C5 C7 C17 112.3(3)
C21 C7 C17 102.0(3)
C5 C7 C8 102.7(3)
C21 C7 C8 114.1(3)
C17 C7 C8 110.1(3)
N1 C8 C18 106.1(2)
N1 C8 C7 104.3(3)
C18 C8 C7 117.1(3)
N1 C8 H8 109.7
C18 C8 H8 109.7
C7 C8 H8 109.7
O2 C9 N1 122.6(3)
O2 C9 C10 123.4(3)
N1 C9 C10 114.0(3)
C9 C10 C11 117.0(3)
C9 C10 H10A 108.1
C11 C10 H10A 108.1
C9 C10 H10B 108.1
C11 C10 H10B 108.1
H10A C10 H10B 107.3
O1 C11 C18 114.6(3)
O1 C11 C10 103.9(3)
C18 C11 C10 110.0(3)
O1 C11 H11 109.4
C18 C11 H11 109.4
C10 C11 H11 109.4
O1 C12 C13 110.8(3)
O1 C12 H12A 109.5
C13 C12 H12A 109.5
O1 C12 H12B 109.5
C13 C12 H12B 109.5
H12A C12 H12B 108.1
C14 C13 C12 122.2(3)
C14 C13 H13 118.9
C12 C13 H13 118.9
C13 C14 C15 121.6(3)
C13 C14 C19 122.7(3)
C15 C14 C19 115.7(3)
C14 C15 N2 109.3(3)
C14 C15 H15A 109.8
N2 C15 H15A 109.8
C14 C15 H15B 109.8
N2 C15 H15B 109.8
H15A C15 H15B 108.3
N2 C16 C17 104.0(3)
N2 C16 H16A 110.9
C17 C16 H16A 110.9
N2 C16 H16B 110.9
C17 C16 H16B 110.9
H16A C16 H16B 109.0
C16 C17 C7 102.7(3)
C16 C17 H17A 111.2
C7 C17 H17A 111.2
C16 C17 H17B 111.2
C7 C17 H17B 111.2
H17A C17 H17B 109.1
C11 C18 C8 107.7(3)
C11 C18 C19 118.3(3)
C8 C18 C19 112.6(3)
C11 C18 H18 105.7
C8 C18 H18 105.7
C19 C18 H18 105.7
C14 C19 C20 109.5(3)
C14 C19 C18 114.8(3)
C20 C19 C18 106.2(3)
C14 C19 H19A 108.8
C20 C19 H19A 108.8
C18 C19 H19A 108.8
C21 C20 C19 108.7(3)
C21 C20 H20A 109.9
C19 C20 H20A 109.9
C21 C20 H20B 109.9
C19 C20 H20B 109.9
H20A C20 H20B 108.3
C20 C21 C7 115.6(3)
C20 C21 N2 110.4(3)
C7 C21 N2 104.4(3)
C20 C21 H21 108.7
C7 C21 H21 108.7
N2 C21 H21 108.7
O6 P1 O4 116.46(17)
O6 P1 O5 112.05(17)
O4 P1 O5 105.20(15)
O6 P1 O3 106.72(19)
O4 P1 O3 109.02(17)
O5 P1 O3 107.02(17)
P1 O3 H3A 109.5
P1 O5 H5A 109.5
H11W O1W H12W 109.9
H21W O2W H22W 109.7

loop_
_geom_bond_atom_site_label_1
_geom_bond_atom_site_label_2
_geom_bond_site_symmetry_2
_geom_bond_distance
_geom_bond_publ_flag
O1 C11 . 1.433(4) ?
O1 C12 . 1.443(4) ?
O2 C9 . 1.222(4) ?
N1 C9 . 1.385(4) ?
N1 C6 . 1.419(4) ?
N1 C8 . 1.490(4) ?
N2 C16 . 1.511(4) ?
N2 C15 . 1.514(4) ?
N2 C21 . 1.543(4) ?
N2 H22 . 0.9300 ?
C1 C2 . 1.394(5) ?
C1 C6 . 1.397(5) ?
C1 H1 . 0.9500 ?
C2 C3 . 1.391(5) ?
C2 H2 . 0.9500 ?
C3 C4 . 1.397(5) ?
C3 H3 . 0.9500 ?
C4 C5 . 1.396(5) ?
C4 H4 . 0.9500 ?
C5 C6 . 1.393(4) ?
C5 C7 . 1.511(5) ?
C7 C21 . 1.537(4) ?
C7 C17 . 1.550(4) ?
C7 C8 . 1.558(5) ?
C8 C18 . 1.534(4) ?
C8 H8 . 1.0000 ?
C9 C10 . 1.516(5) ?
C10 C11 . 1.543(5) ?
C10 H10A . 0.9900 ?
C10 H10B . 0.9900 ?
C11 C18 . 1.527(4) ?
C11 H11 . 1.0000 ?
C12 C13 . 1.500(5) ?
C12 H12A . 0.9900 ?
C12 H12B . 0.9900 ?
C13 C14 . 1.333(4) ?
C13 H13 . 0.9500 ?
C14 C15 . 1.491(4) ?
C14 C19 . 1.522(4) ?
C15 H15A . 0.9900 ?
C15 H15B . 0.9900 ?
C16 C17 . 1.516(5) ?
C16 H16A . 0.9900 ?
C16 H16B . 0.9900 ?
C17 H17A . 0.9900 ?
C17 H17B . 0.9900 ?
C18 C19 . 1.540(4) ?
C18 H18 . 1.0000 ?
C19 C20 . 1.534(4) ?
C19 H19A . 1.0000 ?
C20 C21 . 1.513(5) ?
C20 H20A . 0.9900 ?
C20 H20B . 0.9900 ?
C21 H21 . 1.0000 ?
P1 O6 . 1.504(3) ?
P1 O4 . 1.511(3) ?
P1 O5 . 1.570(3) ?
P1 O3 . 1.582(3) ?
O3 H3A . 0.8400 ?
O5 H5A . 0.8400 ?
O1W H11W . 0.86 ?
O1W H12W . 0.86 ?
O2W H21W . 0.86 ?
O2W H22W . 0.86 ?

loop_
_geom_hbond_atom_site_label_D
_geom_hbond_atom_site_label_H
_geom_hbond_atom_site_label_A
_geom_hbond_site_symmetry_A
_geom_hbond_distance_DH
_geom_hbond_distance_HA
_geom_hbond_distance_DA
_geom_hbond_angle_DHA
N2 H22 O4 . 0.93 1.75 2.648(3) 163
O1W H11W O4 . 0.86 1.93 2.768(4) 166
O1W H12W O6 2_547 0.86 2.09 2.919(4) 161
O2W H21W O6 2_547 0.86 2.56 3.307(4) 146
O2W H22W O4 . 0.86 1.94 2.797(3) 172
O3 H3A O1W 2_657 0.84 1.81 2.642(4) 169
O5 H5A O6 2_557 0.84 1.73 2.510(4) 154

loop_
_geom_torsion_atom_site_label_1
_geom_torsion_atom_site_label_2
_geom_torsion_atom_site_label_3
_geom_torsion_atom_site_label_4
_geom_torsion
C6 C1 C2 C3 -0.5(5)
C1 C2 C3 C4 -1.5(5)
C2 C3 C4 C5 2.4(5)
C3 C4 C5 C6 -1.4(5)
C3 C4 C5 C7 -176.5(3)
C4 C5 C6 C1 -0.6(5)
C7 C5 C6 C1 175.4(3)
C4 C5 C6 N1 179.6(3)
C7 C5 C6 N1 -4.4(4)
C2 C1 C6 C5 1.5(5)
C2 C1 C6 N1 -178.8(3)
C9 N1 C6 C5 -157.6(3)
C8 N1 C6 C5 -6.8(4)
C9 N1 C6 C1 22.6(5)
C8 N1 C6 C1 173.4(3)
C6 C5 C7 C21 138.1(3)
C4 C5 C7 C21 -46.5(5)
C6 C5 C7 C17 -105.2(3)
C4 C5 C7 C17 70.3(5)
C6 C5 C7 C8 13.0(4)
C4 C5 C7 C8 -171.6(3)
C9 N1 C8 C18 43.1(4)
C6 N1 C8 C18 -109.7(3)
C9 N1 C8 C7 167.4(3)
C6 N1 C8 C7 14.6(3)
C5 C7 C8 N1 -16.0(3)
C21 C7 C8 N1 -142.3(3)
C17 C7 C8 N1 103.7(3)
C5 C7 C8 C18 100.9(3)
C21 C7 C8 C18 -25.5(4)
C17 C7 C8 C18 -139.4(3)
C6 N1 C9 O2 -20.9(5)
C8 N1 C9 O2 -169.4(3)
C6 N1 C9 C10 161.1(3)
C8 N1 C9 C10 12.6(4)
O2 C9 C10 C11 138.8(3)
N1 C9 C10 C11 -43.2(4)
C12 O1 C11 C18 -67.2(4)
C12 O1 C11 C10 172.8(2)
C9 C10 C11 O1 136.0(3)
C9 C10 C11 C18 12.9(4)
C11 O1 C12 C13 88.5(3)
O1 C12 C13 C14 -65.0(4)
C12 C13 C14 C15 177.6(3)
C12 C13 C14 C19 -1.9(5)
C13 C14 C15 N2 -125.8(3)
C19 C14 C15 N2 53.7(4)
C16 N2 C15 C14 74.7(3)
C21 N2 C15 C14 -47.7(3)
C15 N2 C16 C17 -144.8(3)
C21 N2 C16 C17 -19.2(3)
N2 C16 C17 C7 38.8(3)
C5 C7 C17 C16 -168.6(3)
C21 C7 C17 C16 -43.7(3)
C8 C7 C17 C16 77.7(3)
O1 C11 C18 C8 -74.2(3)
C10 C11 C18 C8 42.3(3)
O1 C11 C18 C19 55.0(4)
C10 C11 C18 C19 171.5(3)
N1 C8 C18 C11 -71.8(3)
C7 C8 C18 C11 172.4(3)
N1 C8 C18 C19 155.9(3)
C7 C8 C18 C19 40.0(4)
C13 C14 C19 C20 177.7(3)
C15 C14 C19 C20 -1.9(4)
C13 C14 C19 C18 58.4(5)
C15 C14 C19 C18 -121.1(3)
C11 C18 C19 C14 -66.4(4)
C8 C18 C19 C14 60.5(4)
C11 C18 C19 C20 172.6(3)
C8 C18 C19 C20 -60.6(3)
C14 C19 C20 C21 -55.8(4)
C18 C19 C20 C21 68.6(3)
C19 C20 C21 C7 -57.1(4)
C19 C20 C21 N2 61.1(3)
C5 C7 C21 C20 -84.8(4)
C17 C7 C21 C20 152.9(3)
C8 C7 C21 C20 34.2(4)
C5 C7 C21 N2 153.7(3)
C17 C7 C21 N2 31.4(3)
C8 C7 C21 N2 -87.3(3)
C16 N2 C21 C20 -133.0(3)
C15 N2 C21 C20 -8.1(3)
C16 N2 C21 C7 -8.1(3)
C15 N2 C21 C7 116.7(3)

loop_
_cod_related_entry_id
_cod_related_entry_database
_cod_related_entry_code
1 ChemSpider 21181157
